data_7100096
loop_
_publ_author_name
'Sengodagounder Muthusamy'
'Janagiraman Krishnamurthi'
'Munirathinam Nethaji'

_publ_section_title
;
Highly regio-, chemo- and diastereoselective synthesis
of epoxy-bridged spirocycles: A novel observation of reverse selectivity
;
_journal_name_full 'Chemical Communications'
_journal_paper_doi 10.1039/b504692k
_journal_year 2005
_chemical_formula_moiety 'C21 H18 O3'
_chemical_formula_sum 'C21 H18 O3'
_chemical_formula_weight 318.35
_chemical_name_common 'oxabridged spirocyclic seven-membered-ring system'
_space_group_IT_number 9
_symmetry_cell_setting monoclinic
_symmetry_space_group_name_Hall 'C -2yc'
_symmetry_space_group_name_H-M 'C 1 c 1'
_cell_angle_alpha 90.00
_cell_angle_beta 97.062(11)
_cell_angle_gamma 90.00
_cell_formula_units_Z 8
_cell_length_a 6.265(4)
_cell_length_b 20.618(13)
_cell_length_c 25.042(16)
_cell_measurement_temperature 293(2)
_cell_volume 3210(4)
_diffrn_ambient_temperature 293(2)
_exptl_crystal_density_diffrn 1.317
_cod_depositor_comments
;
The following automatic conversions were performed:
'_symmetry_cell_setting' value 'MONOCLINIC' changed to 'monoclinic'
according to '/home/saulius/struct/CIF-dictionaries/cif_core.dic'
dictionary named 'cif_core.dic' version 2.4.1 from 2010-06-29.

Automatic conversion script
Id: cif_fix_enum 1527 2010-12-29 10:47:43Z saulius 
;
_cod_original_sg_symbol_H-M 'C c'
_cod_database_code 7100096

loop_
_symmetry_equiv_pos_as_xyz
'x, y, z'
'x, -y, z+1/2'
'x+1/2, y+1/2, z'
'x+1/2, -y+1/2, z+1/2'

loop_
_atom_site_label
_atom_site_type_symbol
_atom_site_fract_x
_atom_site_fract_y
_atom_site_fract_z
_atom_site_U_iso_or_equiv
_atom_site_adp_type
_atom_site_occupancy
_atom_site_symmetry_multiplicity
_atom_site_calc_flag
_atom_site_refinement_flags
_atom_site_disorder_assembly
_atom_site_disorder_group
C1 C 0.2977(4) 0.45224(13) 0.37559(10) 0.0394(5) Uani 1 1 d . . .
C2 C 0.1328(5) 0.41646(13) 0.40603(12) 0.0450(6) Uani 1 1 d . . .
C3 C 0.1448(6) 0.34221(16) 0.40298(17) 0.0613(8) Uani 1 1 d . . .
C4 C 0.3652(6) 0.31710(15) 0.39707(14) 0.0624(9) Uani 1 1 d . . .
C5 C 0.4969(5) 0.36165(15) 0.36607(13) 0.0550(8) Uani 1 1 d . . .
C6 C 0.2742(4) 0.44153(14) 0.31256(11) 0.0437(6) Uani 1 1 d . . .
C7 C 0.3779(6) 0.37328(16) 0.30931(14) 0.0521(7) Uani 1 1 d . . .
O8 O 0.5065(3) 0.42442(10) 0.39140(8) 0.0493(5) Uani 1 1 d . . .
C9 C 0.0442(4) 0.44155(15) 0.28322(10) 0.0437(6) Uani 1 1 d . . .
C10 C 0.0366(5) 0.48775(15) 0.23834(10) 0.0477(7) Uani 1 1 d . . .
C11 C -0.1368(6) 0.5004(2) 0.19824(13) 0.0622(9) Uani 1 1 d . . .
C12 C -0.1054(7) 0.5461(2) 0.15939(15) 0.0812(12) Uani 1 1 d . . .
C13 C 0.0925(8) 0.5770(2) 0.16004(17) 0.0838(12) Uani 1 1 d . . .
C14 C 0.2643(7) 0.5638(2) 0.19853(15) 0.0685(9) Uani 1 1 d . . .
C15 C 0.2349(5) 0.51757(15) 0.23888(12) 0.0493(7) Uani 1 1 d . . .
C16 C 0.3964(5) 0.49413(19) 0.28396(13) 0.0542(7) Uani 1 1 d . . .
O17 O 0.4309(6) 0.26424(13) 0.41378(15) 0.1006(10) Uani 1 1 d . . .
O18 O -0.1036(3) 0.40770(12) 0.29372(9) 0.0601(6) Uani 1 1 d . . .
C19 C 0.3039(4) 0.52317(13) 0.39214(10) 0.0408(6) Uani 1 1 d . . .
C20 C 0.1179(5) 0.56009(15) 0.38338(13) 0.0523(7) Uani 1 1 d . . .
C21 C 0.1172(6) 0.62503(16) 0.39941(14) 0.0596(8) Uani 1 1 d . . .
C22 C 0.3022(6) 0.65276(16) 0.42402(13) 0.0586(8) Uani 1 1 d . . .
C23 C 0.4882(6) 0.61703(16) 0.43247(13) 0.0608(8) Uani 1 1 d . . .
C24 C 0.4877(5) 0.55217(15) 0.41677(12) 0.0508(7) Uani 1 1 d . . .
C1A C 0.6478(4) 0.20259(13) 0.57554(10) 0.0387(5) Uani 1 1 d . . .
C2A C 0.4526(5) 0.16669(14) 0.54496(12) 0.0457(6) Uani 1 1 d . . .
C3A C 0.4670(6) 0.09207(15) 0.54830(16) 0.0617(8) Uani 1 1 d . . .
C4A C 0.6930(6) 0.06694(15) 0.55382(14) 0.0627(9) Uani 1 1 d . . .
C5A C 0.8565(5) 0.11192(15) 0.58545(14) 0.0558(8) Uani 1 1 d . . .
C6A C 0.6878(4) 0.19169(14) 0.63844(11) 0.0422(6) Uani 1 1 d . . .
C7A C 0.7953(5) 0.12325(15) 0.64178(13) 0.0508(7) Uani 1 1 d . . .
O8A O 0.8403(3) 0.17421(10) 0.55948(8) 0.0494(5) Uani 1 1 d . . .
C9A C 0.4867(4) 0.19141(15) 0.66820(10) 0.0441(6) Uani 1 1 d . . .
C10A C 0.5244(4) 0.23785(15) 0.71315(10) 0.0476(7) Uani 1 1 d . . .
C11A C 0.3911(6) 0.2509(2) 0.75272(13) 0.0623(9) Uani 1 1 d . . .
C12A C 0.4603(8) 0.2961(2) 0.79179(16) 0.0831(13) Uani 1 1 d . . .
C13A C 0.6590(8) 0.3266(2) 0.79105(17) 0.0849(13) Uani 1 1 d . . .
C14A C 0.7914(7) 0.31327(19) 0.75238(15) 0.0692(9) Uani 1 1 d . . .
C15A C 0.7225(5) 0.26778(14) 0.71268(12) 0.0486(7) Uani 1 1 d . . .
C16A C 0.8376(5) 0.24444(19) 0.66763(13) 0.0542(8) Uani 1 1 d . . .
O17A O 0.7437(6) 0.01462(13) 0.53769(14) 0.1002(10) Uani 1 1 d . . .
O18A O 0.3285(3) 0.15762(12) 0.65750(9) 0.0608(6) Uani 1 1 d . . .
C19A C 0.6363(4) 0.27314(13) 0.55887(10) 0.0408(6) Uani 1 1 d . . .
C20A C 0.7976(5) 0.30226(15) 0.53416(12) 0.0509(7) Uani 1 1 d . . .
C21A C 0.7812(6) 0.36687(16) 0.51880(13) 0.0606(8) Uani 1 1 d . . .
C22A C 0.6047(6) 0.40276(15) 0.52715(13) 0.0578(8) Uani 1 1 d . . .
C23A C 0.4432(6) 0.37509(16) 0.55164(14) 0.0581(8) Uani 1 1 d . . .
C24A C 0.4586(5) 0.30979(15) 0.56775(13) 0.0517(7) Uani 1 1 d . . .
H2A H 0.178(4) 0.4299(16) 0.4452(13) 0.046(8) Uiso 1 1 d . . .
H2B H -0.018(4) 0.4282(13) 0.3920(11) 0.028(6) Uiso 1 1 d . . .
H3A H 0.058(6) 0.330(2) 0.3728(17) 0.068(11) Uiso 1 1 d . . .
H3B H 0.082(8) 0.322(3) 0.437(2) 0.102(14) Uiso 1 1 d . . .
H5 H 0.643(5) 0.3465(15) 0.3682(12) 0.043(7) Uiso 1 1 d . . .
H7A H 0.261(5) 0.3436(17) 0.3019(13) 0.051(8) Uiso 1 1 d . . .
H7B H 0.474(6) 0.3757(18) 0.2908(15) 0.060(10) Uiso 1 1 d . . .
H11 H -0.286(6) 0.4751(19) 0.1994(15) 0.068(10) Uiso 1 1 d . . .
H12 H -0.243(7) 0.549(2) 0.1331(19) 0.083(12) Uiso 1 1 d . . .
H13 H 0.093(10) 0.613(3) 0.125(3) 0.14(2) Uiso 1 1 d . . .
H14 H 0.406(5) 0.5821(15) 0.1973(13) 0.043(7) Uiso 1 1 d . . .
H16B H 0.528(6) 0.4779(18) 0.2691(15) 0.065(9) Uiso 1 1 d . . .
H16A H 0.437(6) 0.525(2) 0.3093(18) 0.071(11) Uiso 1 1 d . . .
H20 H -0.012(6) 0.5412(19) 0.3685(16) 0.067(10) Uiso 1 1 d . . .
H21 H -0.014(6) 0.646(2) 0.3949(15) 0.069(10) Uiso 1 1 d . . .
H22 H 0.306(5) 0.6977(19) 0.4362(14) 0.064(10) Uiso 1 1 d . . .
H23 H 0.624(8) 0.631(2) 0.4459(19) 0.086(12) Uiso 1 1 d . . .
H24 H 0.611(5) 0.5318(15) 0.4228(11) 0.039(7) Uiso 1 1 d . . .
H2' H 0.310(5) 0.1767(14) 0.5556(11) 0.033(7) Uiso 1 1 d . . .
H2'' H 0.454(4) 0.1781(14) 0.5065(13) 0.037(7) Uiso 1 1 d . . .
H3' H 0.370(7) 0.071(2) 0.510(2) 0.094(13) Uiso 1 1 d . . .
H3'' H 0.415(5) 0.0743(19) 0.5812(15) 0.061(9) Uiso 1 1 d . . .
H5' H 1.002(6) 0.0991(18) 0.5923(15) 0.061(9) Uiso 1 1 d . . .
H7' H 0.692(5) 0.0915(19) 0.6502(14) 0.057(9) Uiso 1 1 d . . .
H7'' H 0.931(6) 0.1270(17) 0.6713(16) 0.067(10) Uiso 1 1 d . . .
H11' H 0.256(6) 0.2296(18) 0.7546(14) 0.057(9) Uiso 1 1 d . . .
H12' H 0.357(7) 0.301(2) 0.8173(18) 0.082(12) Uiso 1 1 d . . .
H13' H 0.698(7) 0.359(2) 0.8171(19) 0.089(13) Uiso 1 1 d . . .
H14' H 0.930(6) 0.3289(17) 0.7583(15) 0.057(9) Uiso 1 1 d . . .
H161 H 0.987(6) 0.2285(16) 0.6772(13) 0.056(9) Uiso 1 1 d . . .
H162 H 0.866(5) 0.274(2) 0.6434(17) 0.064(10) Uiso 1 1 d . . .
H20' H 0.925(6) 0.2782(17) 0.5275(13) 0.054(8) Uiso 1 1 d . . .
H21' H 0.881(6) 0.390(2) 0.5048(16) 0.067(10) Uiso 1 1 d . . .
H22' H 0.588(5) 0.4461(17) 0.5156(13) 0.051(8) Uiso 1 1 d . . .
H23' H 0.299(6) 0.3950(18) 0.5529(14) 0.059(9) Uiso 1 1 d . . .
H24' H 0.329(7) 0.289(2) 0.5849(18) 0.081(12) Uiso 1 1 d . . .

loop_
_atom_site_aniso_label
_atom_site_aniso_U_11
_atom_site_aniso_U_22
_atom_site_aniso_U_33
_atom_site_aniso_U_23
_atom_site_aniso_U_13
_atom_site_aniso_U_12
C1 0.0481(13) 0.0336(13) 0.0351(13) -0.0021(11) -0.0006(10) 0.0061(10)
C2 0.0604(17) 0.0339(14) 0.0409(15) 0.0016(12) 0.0072(12) 0.0047(12)
C3 0.088(2) 0.0347(16) 0.063(2) 0.0044(15) 0.0141(18) 0.0008(15)
C4 0.087(2) 0.0307(15) 0.064(2) -0.0074(13) -0.0093(17) 0.0142(15)
C5 0.0509(16) 0.0432(16) 0.068(2) -0.0138(14) -0.0036(13) 0.0174(13)
C6 0.0444(13) 0.0456(15) 0.0412(14) -0.0058(12) 0.0059(10) 0.0038(11)
C7 0.0471(16) 0.0533(18) 0.0556(18) -0.0162(14) 0.0055(13) 0.0073(14)
O8 0.0540(11) 0.0376(11) 0.0521(12) -0.0085(8) -0.0107(8) 0.0115(8)
C9 0.0498(14) 0.0476(15) 0.0334(13) -0.0065(11) 0.0040(11) 0.0048(12)
C10 0.0595(16) 0.0517(17) 0.0324(14) -0.0031(12) 0.0077(11) 0.0161(13)
C11 0.0646(19) 0.082(2) 0.0386(16) -0.0031(16) 0.0009(13) 0.0229(18)
C12 0.091(3) 0.109(3) 0.0437(19) 0.017(2) 0.0093(18) 0.041(2)
C13 0.107(3) 0.088(3) 0.060(2) 0.024(2) 0.026(2) 0.038(3)
C14 0.086(3) 0.064(2) 0.061(2) 0.0116(17) 0.0264(18) 0.0099(19)
C15 0.0636(17) 0.0472(16) 0.0392(14) -0.0048(12) 0.0145(12) 0.0089(14)
C16 0.0542(17) 0.064(2) 0.0447(17) -0.0018(15) 0.0093(13) -0.0053(15)
O17 0.136(3) 0.0364(14) 0.121(2) 0.0030(15) -0.016(2) 0.0260(14)
O18 0.0504(11) 0.0701(15) 0.0580(13) 0.0067(11) -0.0006(9) -0.0080(11)
C19 0.0538(14) 0.0345(14) 0.0342(13) 0.0019(11) 0.0051(10) 0.0041(11)
C20 0.0582(17) 0.0357(15) 0.0609(19) -0.0036(13) -0.0003(14) 0.0064(13)
C21 0.071(2) 0.0417(17) 0.065(2) -0.0021(15) 0.0051(15) 0.0175(15)
C22 0.090(2) 0.0370(16) 0.0476(17) -0.0023(14) 0.0053(15) 0.0021(16)
C23 0.077(2) 0.0466(18) 0.0543(18) -0.0052(15) -0.0076(15) -0.0105(16)
C24 0.0578(17) 0.0432(16) 0.0493(17) -0.0032(13) -0.0018(13) 0.0034(13)
C1A 0.0467(13) 0.0335(13) 0.0359(13) -0.0007(11) 0.0052(10) 0.0067(10)
C2A 0.0610(17) 0.0358(15) 0.0390(16) -0.0017(12) 0.0002(12) 0.0018(12)
C3A 0.083(2) 0.0335(16) 0.067(2) -0.0050(15) 0.0020(17) -0.0005(15)
C4A 0.096(2) 0.0312(15) 0.064(2) 0.0048(14) 0.0214(17) 0.0141(15)
C5A 0.0609(18) 0.0408(16) 0.068(2) 0.0138(14) 0.0184(15) 0.0207(13)
C6A 0.0460(13) 0.0449(15) 0.0346(13) 0.0032(11) 0.0012(10) 0.0059(11)
C7A 0.0535(15) 0.0467(16) 0.0518(16) 0.0140(13) 0.0046(13) 0.0120(14)
O8A 0.0603(11) 0.0381(11) 0.0528(12) 0.0062(9) 0.0186(9) 0.0147(9)
C9A 0.0444(13) 0.0519(16) 0.0352(14) 0.0049(12) 0.0014(10) 0.0066(12)
C10A 0.0573(16) 0.0515(17) 0.0323(14) 0.0030(12) -0.0007(11) 0.0165(13)
C11A 0.065(2) 0.079(2) 0.0416(17) 0.0006(16) 0.0044(14) 0.0208(18)
C12A 0.090(3) 0.111(3) 0.046(2) -0.021(2) -0.0003(18) 0.037(2)
C13A 0.100(3) 0.088(3) 0.060(2) -0.029(2) -0.016(2) 0.034(3)
C14A 0.079(3) 0.065(2) 0.056(2) -0.0097(17) -0.0183(17) 0.0082(18)
C15A 0.0569(16) 0.0442(15) 0.0404(14) 0.0022(12) -0.0105(12) 0.0100(13)
C16A 0.0533(17) 0.066(2) 0.0413(16) 0.0006(15) -0.0004(12) -0.0087(15)
O17A 0.156(3) 0.0380(14) 0.113(2) -0.0103(15) 0.041(2) 0.0264(16)
O18A 0.0515(11) 0.0692(15) 0.0627(13) -0.0075(11) 0.0108(9) -0.0099(11)
C19A 0.0540(14) 0.0341(14) 0.0329(13) -0.0015(10) 0.0000(10) 0.0034(11)
C20A 0.0634(17) 0.0430(16) 0.0475(16) 0.0004(13) 0.0120(13) 0.0015(14)
C21A 0.086(2) 0.0446(17) 0.0538(19) 0.0075(15) 0.0192(16) -0.0084(17)
C22A 0.091(2) 0.0318(15) 0.0486(17) 0.0016(13) 0.0022(15) 0.0017(15)
C23A 0.072(2) 0.0395(16) 0.0626(19) 0.0025(14) 0.0093(15) 0.0132(15)
C24A 0.0617(17) 0.0369(15) 0.0570(18) 0.0027(13) 0.0095(14) 0.0093(13)

loop_
_geom_bond_atom_site_label_1
_geom_bond_atom_site_label_2
_geom_bond_distance
_geom_bond_site_symmetry_2
_geom_bond_publ_flag
C1 O8 1.439(3) . ?
C1 C19 1.519(4) . ?
C1 C2 1.545(4) . ?
C1 C6 1.583(4) . ?
C2 C3 1.535(4) . ?
C3 C4 1.499(5) . ?
C4 O17 1.221(4) . ?
C4 C5 1.511(5) . ?
C5 O8 1.439(4) . ?
C5 C7 1.540(5) . ?
C6 C9 1.535(4) . ?
C6 C16 1.552(5) . ?
C6 C7 1.556(4) . ?
C9 O18 1.214(4) . ?
C9 C10 1.469(4) . ?
C10 C15 1.385(5) . ?
C10 C11 1.410(4) . ?
C11 C12 1.385(6) . ?
C12 C13 1.392(7) . ?
C13 C14 1.381(6) . ?
C14 C15 1.418(5) . ?
C15 C16 1.501(5) . ?
C19 C24 1.375(4) . ?
C19 C20 1.386(4) . ?
C20 C21 1.398(5) . ?
C21 C22 1.369(5) . ?
C22 C23 1.373(5) . ?
C23 C24 1.394(5) . ?
C1A O8A 1.442(3) . ?
C1A C19A 1.513(4) . ?
C1A C2A 1.549(4) . ?
C1A C6A 1.580(4) . ?
C2A C3A 1.543(4) . ?
C3A C4A 1.498(5) . ?
C4A O17A 1.208(4) . ?
C4A C5A 1.529(5) . ?
C5A O8A 1.437(4) . ?
C5A C7A 1.525(5) . ?
C6A C9A 1.541(4) . ?
C6A C16A 1.559(4) . ?
C6A C7A 1.561(4) . ?
C9A O18A 1.214(4) . ?
C9A C10A 1.475(4) . ?
C10A C15A 1.387(5) . ?
C10A C11A 1.398(5) . ?
C11A C12A 1.381(6) . ?
C12A C13A 1.397(7) . ?
C13A C14A 1.378(6) . ?
C14A C15A 1.396(5) . ?
C15A C16A 1.492(5) . ?
C19A C20A 1.385(4) . ?
C19A C24A 1.386(4) . ?
C20A C21A 1.387(5) . ?
C21A C22A 1.368(5) . ?
C22A C23A 1.370(5) . ?
C23A C24A 1.405(5) . ?
